data_7707212
loop_
_publ_author_name
'Tatarin, Sergei V.'
'Kalle, Paulina'
'Taydakov, Ilya V.'
'Varaksina, Evgenia A.'
'Korshunov, Vladislav M.'
'Bezzubov, Stanislav I.'

_publ_section_title
;
 Sterically hindered phenanthroimidazole ligands drive the structural
 flexibility and facile ligand exchange in cyclometalated iridium(III)
 complexes.
;
_journal_issue 20
_journal_name_full 'Dalton transactions (Cambridge, England : 2003)'
_journal_page_first 6889
_journal_page_last 6900
_journal_paper_doi 10.1039/d1dt00820j
_journal_volume 50
_journal_year 2021
_chemical_formula_moiety 'C108 H64 Cl2 F4 Ir2 N8'
_chemical_formula_sum 'C108 H64 Cl2 F4 Ir2 N8'
_chemical_formula_weight 2004.97
_space_group_crystal_system monoclinic
_space_group_IT_number 15
_space_group_name_Hall '-C 2yc'
_space_group_name_H-M_alt 'C 1 2/c 1'
_atom_sites_solution_hydrogens geom
_atom_sites_solution_primary iterative
_audit_creation_date 2020-12-22
_audit_creation_method
;
Olex2 1.3
(compiled Nov 21 2019 18:26:39 for OlexSys, GUI svn.r6003)
;
_audit_update_record
;
2020-12-23 deposited with the CCDC.	2021-04-27 downloaded from the CCDC.
;
_cell_angle_alpha 90
_cell_angle_beta 126.799(9)
_cell_angle_gamma 90
_cell_formula_units_Z 4
_cell_length_a 29.578(10)
_cell_length_b 24.131(8)
_cell_length_c 20.493(8)
_cell_measurement_reflns_used 7100
_cell_measurement_temperature 230.0
_cell_measurement_theta_max 26.41
_cell_measurement_theta_min 2.19
_cell_volume 11712(7)
_computing_cell_refinement 'SAINT V8.38A (Bruker, 2018)'
_computing_data_collection 'APEX3 v.2017.3_0 (Bruker AXS, 2017)'
_computing_data_reduction 'SAINT V8.40A (Bruker, 2019)'
_computing_molecular_graphics 'Olex2 1.3 (Dolomanov et al., 2009)'
_computing_publication_material 'Olex2 1.3 (Dolomanov et al., 2009)'
_computing_structure_refinement 'SHELXL 2018/3 (Sheldrick, 2015)'
_computing_structure_solution 'olex2.solve 1.3 (Bourhis et al., 2015)'
_diffrn_ambient_temperature 230.0
_diffrn_detector 'Bruker PHOTON III CMOS'
_diffrn_detector_area_resol_mean 10.4
_diffrn_detector_type 'CMOS sensor'
_diffrn_measured_fraction_theta_full 0.993
_diffrn_measured_fraction_theta_max 0.993
_diffrn_measurement_device '3-circle diffractometer'
_diffrn_measurement_device_type 'Bruker D8 Venture'
_diffrn_measurement_method \w-scan
_diffrn_radiation_monochromator 'focusing mirrors'
_diffrn_radiation_probe x-ray
_diffrn_radiation_type MoK\a
_diffrn_radiation_wavelength 0.71073
_diffrn_reflns_av_R_equivalents 0.0680
_diffrn_reflns_av_unetI/netI 0.1052
_diffrn_reflns_Laue_measured_fraction_full 0.993
_diffrn_reflns_Laue_measured_fraction_max 0.993
_diffrn_reflns_limit_h_max 33
_diffrn_reflns_limit_h_min -35
_diffrn_reflns_limit_k_max 27
_diffrn_reflns_limit_k_min -28
_diffrn_reflns_limit_l_max 24
_diffrn_reflns_limit_l_min -15
_diffrn_reflns_number 28161
_diffrn_reflns_point_group_measured_fraction_full 0.993
_diffrn_reflns_point_group_measured_fraction_max 0.993
_diffrn_reflns_theta_full 25.049
_diffrn_reflns_theta_max 25.049
_diffrn_reflns_theta_min 1.720
_diffrn_source 'microfocus sealed X-ray tube'
_diffrn_source_current 1.4
_diffrn_source_power 0.07
_diffrn_source_type 'Incoatec I\mS microsource'
_diffrn_source_voltage 50.0
_diffrn_standards_number 0
_exptl_absorpt_coefficient_mu 2.363
_exptl_absorpt_correction_T_max 0.7454
_exptl_absorpt_correction_T_min 0.5174
_exptl_absorpt_correction_type multi-scan
_exptl_absorpt_process_details
;
SADABS-2016/2 (Bruker,2016/2) was used for absorption correction.
wR2(int) was 0.1265 before and 0.0561 after correction.
The Ratio of minimum to maximum transmission is 0.6941.
The \l/2 correction factor is Not present.
;
_exptl_crystal_colour yellow
_exptl_crystal_colour_primary yellow
_exptl_crystal_density_diffrn 1.137
_exptl_crystal_description block
_exptl_crystal_F_000 3968
_exptl_crystal_recrystallization_method 'Re-crystallisation from solvent: CH2Cl2'
_exptl_crystal_size_max 0.36
_exptl_crystal_size_mid 0.12
_exptl_crystal_size_min 0.1
_refine_diff_density_max 1.569
_refine_diff_density_min -2.598
_refine_diff_density_rms 0.131
_refine_ls_extinction_method none
_refine_ls_goodness_of_fit_ref 0.979
_refine_ls_hydrogen_treatment constr
_refine_ls_matrix_type full
_refine_ls_number_parameters 560
_refine_ls_number_reflns 10334
_refine_ls_number_restraints 0
_refine_ls_restrained_S_all 0.979
_refine_ls_R_factor_all 0.0914
_refine_ls_R_factor_gt 0.0544
_refine_ls_shift/su_max 0.001
_refine_ls_shift/su_mean 0.000
_refine_ls_structure_factor_coef Fsqd
_refine_ls_weighting_details 'w=1/[\s^2^(Fo^2^)+(0.0740P)^2^] where P=(Fo^2^+2Fc^2^)/3'
_refine_ls_weighting_scheme calc
_refine_ls_wR_factor_gt 0.1315
_refine_ls_wR_factor_ref 0.1488
_reflns_Friedel_coverage 0.000
_reflns_number_gt 6522
_reflns_number_total 10334
_reflns_threshold_expression 'I > 2\s(I)'
_cod_data_source_file d1dt00820j2.cif
_cod_data_source_block st2102d
_cod_depositor_comments
;
The following automatic conversions were performed:

data item '_diffrn_radiation_probe' value 'X-ray' was changed to
'x-ray' in accordance with the
/home/data/users/saulius/crontab/automatic-downloads/rss-feeds/RSC/lib/dictionaries/cif_core.dic
dictionary named 'cif_core.dic' version 2.4.2 last updated on
2011-04-26.

Automatic conversion script
Id: cif_fix_values 7556 2019-12-06 15:28:31Z antanas 

 Adding full bibliography for 7707205--7707218.cif.
;
_cod_database_code 7707212
_shelx_shelxl_version_number 2018/3
_shelx_space_group_comment
;
The symmetry employed for this shelxl refinement is uniquely defined
by the following loop, which should always be used as a source of
symmetry information in preference to the above space-group names.
They are only intended as comments.
;
_shelx_estimated_absorpt_t_max 0.798
_shelx_estimated_absorpt_t_min 0.483
_computing.bruker_data_scaling 'SADABS V2012/1 (Bruker AXS Inc.)'

_olex2_refinement_description
;
1. Fixed Uiso
 At 1.2 times of:
  All C(H) groups
2.a Aromatic/amide H refined with riding coordinates:
 C13(H13), C5(H5), C16(H16), C36(H36), C19(H19), C23(H23), C25(H25), C22(H22),
 C4(H4), C24(H24), C9(H9), C2(H2), C12(H12), C32(H32), C40(H40), C52(H52),
 C29(H29), C10(H10), C37(H37), C39(H39), C38(H38), C11(H11), C43(H43), C18(H18),
  C31(H31), C17(H17), C44(H44), C46(H46), C49(H49), C51(H51), C50(H50), C45(H45)
;
_olex2_submission_special_instructions 'No special instructions were received'

loop_
_space_group_symop_operation_xyz
'x, y, z'
'-x, y, -z+1/2'
'x+1/2, y+1/2, z'
'-x+1/2, y+1/2, -z+1/2'
'-x, -y, -z'
'x, -y, z-1/2'
'-x+1/2, -y+1/2, -z'
'x+1/2, -y+1/2, z-1/2'

loop_
_atom_site_label
_atom_site_type_symbol
_atom_site_fract_x
_atom_site_fract_y
_atom_site_fract_z
_atom_site_U_iso_or_equiv
_atom_site_adp_type
_atom_site_occupancy
_atom_site_site_symmetry_order
_atom_site_calc_flag
_atom_site_refinement_flags_posn
_atom_site_refinement_flags_adp
_atom_site_refinement_flags_occupancy
_atom_site_disorder_assembly
_atom_site_disorder_group
Ir1 Ir 0.500000 0.40038(2) 0.750000 0.03124(14) Uani 1 2 d S T P . .
Ir2 Ir 0.500000 0.23538(2) 0.750000 0.03587(15) Uani 1 2 d S T P . .
Cl1 Cl 0.43426(6) 0.31789(7) 0.71571(10) 0.0262(4) Uani 1 1 d . . . . .
F1 F 0.6499(2) 0.5542(2) 0.9546(3) 0.0696(16) Uani 1 1 d . . . . .
N1 N 0.5029(2) 0.4074(2) 0.6507(4) 0.0307(15) Uani 1 1 d . . . . .
N3 N 0.4511(2) 0.2270(3) 0.6234(4) 0.0412(18) Uani 1 1 d . . . . .
N2 N 0.5587(2) 0.4278(3) 0.6145(4) 0.0348(15) Uani 1 1 d . . . . .
N4 N 0.3681(3) 0.1989(3) 0.5144(4) 0.050(2) Uani 1 1 d . . . . .
C13 C 0.6138(3) 0.4918(3) 0.5931(5) 0.043(2) Uani 1 1 d . . . . .
H13 H 0.582472 0.515420 0.561866 0.052 Uiso 1 1 calc R U . . .
C8 C 0.6103(3) 0.4433(3) 0.6253(5) 0.0363(19) Uani 1 1 d . . . . .
C27 C 0.4759(3) 0.3927(3) 0.5708(5) 0.0351(19) Uani 1 1 d . . . . .
C14 C 0.5109(3) 0.4036(3) 0.5483(5) 0.0354(19) Uani 1 1 d . . . . .
C5 C 0.6296(3) 0.4966(3) 0.7778(5) 0.043(2) Uani 1 1 d . . . . .
H5 H 0.644971 0.498862 0.748933 0.052 Uiso 1 1 calc R U . . .
C26 C 0.4180(3) 0.3732(3) 0.5111(5) 0.0354(19) Uani 1 1 d . . . . .
F2 F 0.4025(3) 0.0901(3) 0.8300(4) 0.098(2) Uani 1 1 d . . . . .
C15 C 0.4947(4) 0.3925(3) 0.4678(5) 0.043(2) Uani 1 1 d . . . . .
C6 C 0.5838(3) 0.4622(3) 0.7491(4) 0.0298(17) Uani 1 1 d . . . . .
C16 C 0.5309(4) 0.4010(4) 0.4445(6) 0.055(3) Uani 1 1 d . . . . .
H16 H 0.567742 0.414166 0.483049 0.066 Uiso 1 1 calc R U . . .
C1 C 0.5604(3) 0.4567(3) 0.7930(5) 0.041(2) Uani 1 1 d . . . . .
C53 C 0.4969(4) 0.2479(3) 0.5531(6) 0.046(2) Uani 1 1 d . . . . .
C36 C 0.2667(4) 0.2105(4) 0.4374(5) 0.054(2) Uani 1 1 d . . . . .
H36 H 0.272388 0.248397 0.450818 0.065 Uiso 1 1 calc R U . . .
C7 C 0.5515(3) 0.4314(3) 0.6746(5) 0.0346(18) Uani 1 1 d . . . . .
C54 C 0.4521(3) 0.2339(3) 0.5575(5) 0.037(2) Uani 1 1 d . . . . .
C19 C 0.4210(4) 0.3654(4) 0.3300(5) 0.054(2) Uani 1 1 d . . . . .
H19 H 0.383719 0.353683 0.290233 0.065 Uiso 1 1 calc R U . . .
C23 C 0.3079(4) 0.3420(4) 0.3936(5) 0.054(2) Uani 1 1 d . . . . .
H23 H 0.270580 0.330431 0.353657 0.065 Uiso 1 1 calc R U . . .
C34 C 0.4010(3) 0.2044(3) 0.5971(5) 0.040(2) Uani 1 1 d . . . . .
C25 C 0.3795(3) 0.3679(3) 0.5298(5) 0.0341(18) Uani 1 1 d . . . . .
H25 H 0.391159 0.374979 0.582892 0.041 Uiso 1 1 calc R U . . .
C22 C 0.3446(3) 0.3481(4) 0.3738(5) 0.046(2) Uani 1 1 d . . . . .
H22 H 0.331510 0.341253 0.319977 0.055 Uiso 1 1 calc R U . . .
C20 C 0.4393(3) 0.3731(4) 0.4089(5) 0.043(2) Uani 1 1 d . . . . .
C4 C 0.6532(3) 0.5277(3) 0.8481(5) 0.043(2) Uani 1 1 d . . . . .
H4 H 0.684647 0.550689 0.868101 0.052 Uiso 1 1 calc R U . . .
C24 C 0.3251(3) 0.3526(4) 0.4700(5) 0.048(2) Uani 1 1 d . . . . .
H24 H 0.299251 0.349333 0.482306 0.058 Uiso 1 1 calc R U . . .
C28 C 0.4443(4) 0.1810(4) 0.7341(6) 0.049(2) Uani 1 1 d . . . . .
C21 C 0.4006(3) 0.3640(3) 0.4313(5) 0.040(2) Uani 1 1 d . . . . .
C9 C 0.6571(3) 0.4100(4) 0.6725(5) 0.044(2) Uani 1 1 d . . . . .
H9 H 0.654850 0.377676 0.696111 0.053 Uiso 1 1 calc R U . . .
C35 C 0.3122(3) 0.1766(4) 0.4636(5) 0.050(2) Uani 1 1 d . . . . .
C2 C 0.5853(3) 0.4893(3) 0.8635(5) 0.043(2) Uani 1 1 d . . . . .
H2 H 0.571588 0.487321 0.894640 0.051 Uiso 1 1 calc R U . . .
C48 C 0.4865(4) 0.2446(4) 0.4764(6) 0.054(3) Uani 1 1 d . . . . .
C3 C 0.6286(3) 0.5232(3) 0.8867(5) 0.045(2) Uani 1 1 d . . . . .
C12 C 0.6636(4) 0.5042(4) 0.6076(6) 0.057(3) Uani 1 1 d . . . . .
H12 H 0.666267 0.536943 0.585259 0.068 Uiso 1 1 calc R U . . .
C47 C 0.4317(4) 0.2301(4) 0.4054(6) 0.060(3) Uani 1 1 d . . . . .
C42 C 0.3869(4) 0.2163(4) 0.4096(6) 0.052(2) Uani 1 1 d . . . . .
C33 C 0.3924(3) 0.1796(4) 0.6526(5) 0.045(2) Uani 1 1 d . . . . .
C32 C 0.3449(3) 0.1514(4) 0.6352(6) 0.055(3) Uani 1 1 d . . . . .
H32 H 0.310873 0.152759 0.582281 0.066 Uiso 1 1 calc R U . . .
C41 C 0.4004(4) 0.2172(4) 0.4880(5) 0.044(2) Uani 1 1 d . . . . .
C40 C 0.3043(4) 0.1211(4) 0.4427(6) 0.062(3) Uani 1 1 d . . . . .
H40 H 0.335257 0.098546 0.458315 0.074 Uiso 1 1 calc R U . . .
C52 C 0.5529(4) 0.2602(3) 0.6246(6) 0.050(2) Uani 1 1 d . . . . .
H52 H 0.559871 0.262468 0.675700 0.060 Uiso 1 1 calc R U . . .
C29 C 0.4456(3) 0.1495(4) 0.7918(6) 0.048(2) Uani 1 1 d . . . . .
H29 H 0.478672 0.148122 0.845665 0.058 Uiso 1 1 calc R U . . .
C10 C 0.7070(4) 0.4235(5) 0.6856(6) 0.064(3) Uani 1 1 d . . . . .
H10 H 0.738500 0.399951 0.716233 0.077 Uiso 1 1 calc R U . . .
C37 C 0.2133(4) 0.1888(4) 0.3916(6) 0.056(3) Uani 1 1 d . . . . .
H37 H 0.182379 0.212087 0.373531 0.067 Uiso 1 1 calc R U . . .
C39 C 0.2512(4) 0.0993(4) 0.3992(6) 0.066(3) Uani 1 1 d . . . . .
H39 H 0.245411 0.061289 0.387014 0.080 Uiso 1 1 calc R U . . .
C38 C 0.2043(4) 0.1350(5) 0.3723(6) 0.072(3) Uani 1 1 d . . . . .
H38 H 0.167437 0.120589 0.341185 0.086 Uiso 1 1 calc R U . . .
C11 C 0.7105(4) 0.4710(4) 0.6538(6) 0.064(3) Uani 1 1 d . . . . .
H11 H 0.744659 0.481292 0.663289 0.077 Uiso 1 1 calc R U . . .
C43 C 0.3331(4) 0.2043(4) 0.3364(6) 0.069(3) Uani 1 1 d . . . . .
H43 H 0.303010 0.196101 0.338628 0.083 Uiso 1 1 calc R U . . .
C30 C 0.3998(4) 0.1210(4) 0.7710(7) 0.063(3) Uani 1 1 d . . . . .
C18 C 0.4574(5) 0.3748(5) 0.3075(6) 0.072(3) Uani 1 1 d . . . . .
H18 H 0.443859 0.370599 0.252978 0.087 Uiso 1 1 calc R U . . .
C31 C 0.3475(4) 0.1216(4) 0.6950(7) 0.067(3) Uani 1 1 d . . . . .
H31 H 0.316026 0.102897 0.684910 0.081 Uiso 1 1 calc R U . . .
C17 C 0.5126(4) 0.3901(4) 0.3661(6) 0.068(3) Uani 1 1 d . . . . .
H17 H 0.537803 0.393043 0.352639 0.082 Uiso 1 1 calc R U . . .
C44 C 0.3238(6) 0.2043(5) 0.2615(7) 0.092(4) Uani 1 1 d . . . . .
H44 H 0.287806 0.196074 0.213642 0.111 Uiso 1 1 calc R U . . .
C46 C 0.4210(5) 0.2274(4) 0.3279(7) 0.077(3) Uani 1 1 d . . . . .
H46 H 0.450899 0.233193 0.324380 0.092 Uiso 1 1 calc R U . . .
C49 C 0.5339(5) 0.2542(4) 0.4743(8) 0.070(3) Uani 1 1 d . . . . .
H49 H 0.528385 0.252491 0.424186 0.084 Uiso 1 1 calc R U . . .
C51 C 0.5967(4) 0.2689(4) 0.6183(7) 0.060(3) Uani 1 1 d . . . . .
H51 H 0.633333 0.276900 0.665040 0.072 Uiso 1 1 calc R U . . .
C50 C 0.5859(4) 0.2656(5) 0.5429(7) 0.074(3) Uani 1 1 d . . . . .
H50 H 0.615706 0.271471 0.539136 0.088 Uiso 1 1 calc R U . . .
C45 C 0.3675(6) 0.2164(5) 0.2576(7) 0.090(4) Uani 1 1 d . . . . .
H45 H 0.361118 0.217167 0.206791 0.108 Uiso 1 1 calc R U . . .

loop_
_atom_site_aniso_label
_atom_site_aniso_U_11
_atom_site_aniso_U_22
_atom_site_aniso_U_33
_atom_site_aniso_U_23
_atom_site_aniso_U_13
_atom_site_aniso_U_12
Ir1 0.0276(2) 0.0381(3) 0.0294(3) 0.000 0.0179(2) 0.000
Ir2 0.0269(2) 0.0416(3) 0.0361(3) 0.000 0.0173(2) 0.000
Cl1 0.0191(7) 0.0298(9) 0.0266(9) 0.0019(8) 0.0120(7) 0.0005(8)
F1 0.086(4) 0.077(4) 0.056(3) -0.031(3) 0.048(3) -0.036(3)
N1 0.029(3) 0.024(3) 0.038(4) 0.001(3) 0.019(3) 0.000(3)
N3 0.011(3) 0.053(5) 0.040(4) -0.009(3) 0.005(3) -0.012(3)
N2 0.036(3) 0.044(4) 0.029(4) 0.001(3) 0.021(3) -0.007(3)
N4 0.038(4) 0.062(5) 0.045(5) -0.005(4) 0.021(4) -0.009(4)
C13 0.042(5) 0.038(5) 0.056(6) 0.000(4) 0.033(5) -0.004(4)
C8 0.036(4) 0.043(5) 0.041(5) -0.001(4) 0.029(4) 0.005(4)
C27 0.038(4) 0.035(5) 0.025(4) 0.004(3) 0.014(4) 0.003(4)
C14 0.037(4) 0.043(5) 0.031(5) 0.004(4) 0.023(4) 0.001(4)
C5 0.041(5) 0.049(5) 0.043(5) 0.002(4) 0.027(4) 0.003(4)
C26 0.030(4) 0.032(4) 0.035(5) 0.004(4) 0.015(4) 0.003(4)
F2 0.096(5) 0.110(5) 0.096(5) 0.027(4) 0.063(4) -0.027(4)
C15 0.054(5) 0.040(5) 0.049(6) 0.004(4) 0.038(5) 0.001(4)
C6 0.026(4) 0.031(4) 0.036(4) -0.010(4) 0.021(3) -0.006(3)
C16 0.055(6) 0.075(7) 0.047(6) -0.007(5) 0.036(5) -0.011(5)
C1 0.036(4) 0.037(5) 0.053(5) 0.004(4) 0.027(4) 0.016(4)
C53 0.046(5) 0.038(5) 0.062(6) -0.001(5) 0.037(5) 0.003(4)
C36 0.045(5) 0.061(6) 0.052(6) -0.007(5) 0.027(5) -0.007(5)
C7 0.029(4) 0.042(5) 0.030(4) 0.002(4) 0.016(3) 0.006(4)
C54 0.053(5) 0.038(5) 0.029(5) -0.005(4) 0.029(4) -0.003(4)
C19 0.055(5) 0.083(7) 0.029(5) -0.003(5) 0.027(4) -0.013(5)
C23 0.041(5) 0.070(6) 0.035(5) 0.002(5) 0.014(4) -0.009(5)
C34 0.033(4) 0.051(5) 0.022(4) -0.008(4) 0.008(4) -0.007(4)
C25 0.031(4) 0.045(5) 0.028(4) -0.001(4) 0.019(4) -0.003(4)
C22 0.046(5) 0.061(6) 0.029(5) -0.004(4) 0.021(4) -0.007(5)
C20 0.046(5) 0.050(5) 0.037(5) -0.001(4) 0.027(4) -0.006(4)
C4 0.039(4) 0.044(5) 0.049(6) -0.006(4) 0.027(4) -0.013(4)
C24 0.042(5) 0.059(6) 0.049(6) 0.003(5) 0.031(5) 0.002(4)
C28 0.056(5) 0.046(5) 0.058(6) 0.007(5) 0.041(5) 0.006(5)
C21 0.044(5) 0.044(5) 0.029(5) 0.003(4) 0.020(4) 0.006(4)
C9 0.040(5) 0.047(5) 0.048(5) 0.014(4) 0.027(4) 0.007(4)
C35 0.031(4) 0.069(7) 0.036(5) -0.017(5) 0.012(4) -0.017(5)
C2 0.048(5) 0.057(6) 0.028(5) -0.012(4) 0.025(4) -0.006(4)
C48 0.068(7) 0.044(5) 0.062(7) 0.000(5) 0.045(6) 0.000(5)
C3 0.036(4) 0.047(5) 0.035(5) -0.017(4) 0.011(4) -0.020(4)
C12 0.065(6) 0.061(6) 0.053(6) 0.004(5) 0.040(5) -0.017(5)
C47 0.065(6) 0.064(7) 0.048(6) 0.000(5) 0.033(5) 0.005(5)
C42 0.060(6) 0.048(6) 0.052(6) -0.003(5) 0.035(5) 0.001(5)
C33 0.045(5) 0.047(5) 0.041(5) -0.002(5) 0.025(4) -0.003(5)
C32 0.036(5) 0.070(7) 0.053(6) -0.014(5) 0.024(5) -0.017(5)
C41 0.050(5) 0.046(5) 0.039(5) -0.004(4) 0.028(4) -0.003(4)
C40 0.047(5) 0.062(7) 0.062(7) -0.013(5) 0.024(5) -0.007(5)
C52 0.049(5) 0.046(6) 0.070(7) -0.004(5) 0.043(5) 0.001(4)
C29 0.040(5) 0.045(5) 0.058(6) 0.003(5) 0.029(5) -0.003(4)
C10 0.042(5) 0.079(7) 0.062(7) 0.012(6) 0.027(5) 0.012(5)
C37 0.038(5) 0.062(7) 0.058(6) -0.012(5) 0.024(5) -0.010(5)
C39 0.070(7) 0.060(7) 0.064(7) -0.034(5) 0.038(6) -0.035(6)
C38 0.039(5) 0.105(9) 0.069(7) -0.018(7) 0.031(5) -0.020(6)
C11 0.050(6) 0.085(8) 0.069(7) 0.003(6) 0.042(5) 0.000(6)
C43 0.059(6) 0.080(8) 0.052(7) -0.017(6) 0.024(5) -0.016(6)
C30 0.077(7) 0.054(6) 0.076(8) 0.009(6) 0.056(7) -0.001(6)
C18 0.089(8) 0.090(8) 0.033(6) -0.009(6) 0.034(6) -0.014(7)
C31 0.066(7) 0.066(7) 0.077(8) 0.002(6) 0.047(6) -0.028(6)
C17 0.078(7) 0.097(9) 0.055(7) -0.007(6) 0.053(6) -0.010(6)
C44 0.095(9) 0.104(10) 0.049(7) -0.027(7) 0.028(7) -0.027(8)
C46 0.105(9) 0.087(9) 0.080(9) -0.003(7) 0.078(8) -0.004(7)
C49 0.081(8) 0.066(7) 0.095(9) 0.000(6) 0.070(8) -0.009(6)
C51 0.045(5) 0.063(7) 0.081(8) -0.009(6) 0.043(6) -0.008(5)
C50 0.062(7) 0.099(9) 0.085(9) -0.007(7) 0.057(7) -0.015(6)
C45 0.093(9) 0.111(10) 0.061(8) -0.023(7) 0.044(8) -0.038(8)

loop_
_atom_type_symbol
_atom_type_description
_atom_type_scat_dispersion_real
_atom_type_scat_dispersion_imag
_atom_type_scat_source
C C 0.0033 0.0016 'International Tables Vol C Tables 4.2.6.8 and 6.1.1.4'
H H 0.0000 0.0000 'International Tables Vol C Tables 4.2.6.8 and 6.1.1.4'
Cl Cl 0.1484 0.1585 'International Tables Vol C Tables 4.2.6.8 and 6.1.1.4'
F F 0.0171 0.0103 'International Tables Vol C Tables 4.2.6.8 and 6.1.1.4'
Ir Ir -1.4442 7.9887 'International Tables Vol C Tables 4.2.6.8 and 6.1.1.4'
N N 0.0061 0.0033 'International Tables Vol C Tables 4.2.6.8 and 6.1.1.4'

loop_
_geom_angle_atom_site_label_1
_geom_angle_atom_site_label_2
_geom_angle_atom_site_label_3
_geom_angle
_geom_angle_site_symmetry_1
_geom_angle_site_symmetry_3
_geom_angle_publ_flag
Cl1 Ir1 Cl1 78.43(8) . 2_656 ?
N1 Ir1 Cl1 105.14(16) . . ?
N1 Ir1 Cl1 82.14(16) . 2_656 ?
N1 Ir1 Cl1 105.15(16) 2_656 2_656 ?
N1 Ir1 Cl1 82.14(16) 2_656 . ?
N1 Ir1 N1 170.8(3) . 2_656 ?
C1 Ir1 Cl1 170.3(2) . . ?
C1 Ir1 Cl1 170.3(2) 2_656 2_656 ?
C1 Ir1 Cl1 94.4(2) . 2_656 ?
C1 Ir1 Cl1 94.4(2) 2_656 . ?
C1 Ir1 N1 80.0(3) 2_656 2_656 ?
C1 Ir1 N1 93.6(3) . 2_656 ?
C1 Ir1 N1 80.0(3) . . ?
C1 Ir1 N1 93.6(3) 2_656 . ?
C1 Ir1 C1 93.3(4) . 2_656 ?
Cl1 Ir2 Cl1 78.41(8) 2_656 . ?
N3 Ir2 Cl1 83.54(18) 2_656 2_656 ?
N3 Ir2 Cl1 105.19(18) . 2_656 ?
N3 Ir2 Cl1 105.19(18) 2_656 . ?
N3 Ir2 Cl1 83.54(18) . . ?
N3 Ir2 N3 168.9(4) . 2_656 ?
C28 Ir2 Cl1 168.5(3) 2_656 . ?
C28 Ir2 Cl1 168.5(3) . 2_656 ?
C28 Ir2 Cl1 92.9(2) 2_656 2_656 ?
C28 Ir2 Cl1 92.9(2) . . ?
C28 Ir2 N3 80.9(3) . . ?
C28 Ir2 N3 91.7(3) 2_656 . ?
C28 Ir2 N3 80.9(3) 2_656 2_656 ?
C28 Ir2 N3 91.7(3) . 2_656 ?
C28 Ir2 C28 96.7(5) . 2_656 ?
Ir1 Cl1 Ir2 101.58(6) . . ?
C27 N1 Ir1 143.7(5) . . ?
C7 N1 Ir1 109.7(5) . . ?
C7 N1 C27 106.2(6) . . ?
C54 N3 Ir2 143.0(5) . . ?
C34 N3 Ir2 108.3(5) . . ?
C34 N3 C54 108.6(6) . . ?
C14 N2 C8 128.8(6) . . ?
C14 N2 C7 107.0(6) . . ?
C7 N2 C8 124.1(6) . . ?
C34 N4 C35 126.5(7) . . ?
C34 N4 C41 107.4(7) . . ?
C41 N4 C35 126.0(7) . . ?
C8 C13 H13 121.0 . . ?
C12 C13 H13 121.0 . . ?
C12 C13 C8 117.9(8) . . ?
C13 C8 N2 121.3(7) . . ?
C13 C8 C9 120.1(7) . . ?
C9 C8 N2 118.5(7) . . ?
N1 C27 C14 109.3(7) . . ?
N1 C27 C26 129.5(7) . . ?
C14 C27 C26 120.9(7) . . ?
N2 C14 C27 106.5(7) . . ?
N2 C14 C15 130.5(7) . . ?
C27 C14 C15 122.9(7) . . ?
C6 C5 H5 119.2 . . ?
C6 C5 C4 121.5(8) . . ?
C4 C5 H5 119.2 . . ?
C25 C26 C27 122.1(7) . . ?
C21 C26 C27 117.0(7) . . ?
C21 C26 C25 120.6(7) . . ?
C16 C15 C14 123.9(8) . . ?
C20 C15 C14 117.4(7) . . ?
C20 C15 C16 118.7(8) . . ?
C5 C6 C1 120.4(7) . . ?
C5 C6 C7 128.5(7) . . ?
C1 C6 C7 111.0(6) . . ?
C15 C16 H16 119.5 . . ?
C17 C16 C15 121.0(9) . . ?
C17 C16 H16 119.5 . . ?
C6 C1 Ir1 115.4(6) . . ?
C2 C1 Ir1 128.3(6) . . ?
C2 C1 C6 116.2(7) . . ?
C54 C53 C52 122.2(8) . . ?
C48 C53 C54 117.9(8) . . ?
C48 C53 C52 119.7(8) . . ?
C35 C36 H36 120.2 . . ?
C37 C36 H36 120.2 . . ?
C37 C36 C35 119.7(9) . . ?
N1 C7 N2 110.7(6) . . ?
N1 C7 C6 119.9(7) . . ?
N2 C7 C6 128.8(7) . . ?
N3 C54 C53 131.3(8) . . ?
N3 C54 C41 108.3(7) . . ?
C41 C54 C53 119.9(8) . . ?
C20 C19 H19 119.4 . . ?
C20 C19 C18 121.2(9) . . ?
C18 C19 H19 119.4 . . ?
C22 C23 H23 119.8 . . ?
C24 C23 H23 119.8 . . ?
C24 C23 C22 120.4(8) . . ?
N3 C34 N4 109.5(7) . . ?
N3 C34 C33 121.6(7) . . ?
N4 C34 C33 127.5(7) . . ?
C26 C25 H25 120.3 . . ?
C24 C25 C26 119.4(8) . . ?
C24 C25 H25 120.3 . . ?
C23 C22 H22 119.0 . . ?
C23 C22 C21 122.0(8) . . ?
C21 C22 H22 119.0 . . ?
C15 C20 C21 120.0(8) . . ?
C19 C20 C15 119.2(8) . . ?
C19 C20 C21 120.7(8) . . ?
C5 C4 H4 121.7 . . ?
C3 C4 C5 116.5(8) . . ?
C3 C4 H4 121.7 . . ?
C23 C24 C25 120.9(8) . . ?
C23 C24 H24 119.5 . . ?
C25 C24 H24 119.5 . . ?
C33 C28 Ir2 114.4(6) . . ?
C29 C28 Ir2 129.0(7) . . ?
C29 C28 C33 116.1(8) . . ?
C26 C21 C20 121.5(7) . . ?
C22 C21 C26 116.6(7) . . ?
C22 C21 C20 121.8(8) . . ?
C8 C9 H9 119.7 . . ?
C10 C9 C8 120.5(8) . . ?
C10 C9 H9 119.7 . . ?
C36 C35 N4 119.4(8) . . ?
C36 C35 C40 120.7(8) . . ?
C40 C35 N4 119.8(8) . . ?
C1 C2 H2 119.8 . . ?
C3 C2 C1 120.4(8) . . ?
C3 C2 H2 119.8 . . ?
C53 C48 C47 120.5(9) . . ?
C53 C48 C49 117.1(9) . . ?
C47 C48 C49 122.4(10) . . ?
F1 C3 C4 118.0(7) . . ?
C2 C3 F1 117.2(8) . . ?
C2 C3 C4 124.8(8) . . ?
C13 C12 H12 118.6 . . ?
C13 C12 C11 122.7(9) . . ?
C11 C12 H12 118.6 . . ?
C42 C47 C48 121.7(9) . . ?
C42 C47 C46 117.8(9) . . ?
C46 C47 C48 120.5(10) . . ?
C41 C42 C47 115.4(8) . . ?
C41 C42 C43 125.8(9) . . ?
C43 C42 C47 118.7(9) . . ?
C34 C33 C28 109.6(7) . . ?
C32 C33 C34 128.9(8) . . ?
C32 C33 C28 121.1(8) . . ?
C33 C32 H32 119.6 . . ?
C31 C32 C33 120.8(9) . . ?
C31 C32 H32 119.6 . . ?
C54 C41 N4 106.1(7) . . ?
C54 C41 C42 124.4(8) . . ?
C42 C41 N4 129.3(8) . . ?
C35 C40 H40 120.4 . . ?
C39 C40 C35 119.3(9) . . ?
C39 C40 H40 120.4 . . ?
C53 C52 H52 119.8 . . ?
C51 C52 C53 120.3(9) . . ?
C51 C52 H52 119.8 . . ?
C28 C29 H29 119.9 . . ?
C30 C29 C28 120.3(9) . . ?
C30 C29 H29 119.9 . . ?
C9 C10 H10 120.3 . . ?
C11 C10 C9 119.4(9) . . ?
C11 C10 H10 120.3 . . ?
C36 C37 H37 119.4 . . ?
C38 C37 C36 121.2(9) . . ?
C38 C37 H37 119.4 . . ?
C40 C39 H39 120.3 . . ?
C40 C39 C38 119.5(9) . . ?
C38 C39 H39 120.3 . . ?
C37 C38 C39 119.6(9) . . ?
C37 C38 H38 120.2 . . ?
C39 C38 H38 120.2 . . ?
C12 C11 H11 120.4 . . ?
C10 C11 C12 119.2(9) . . ?
C10 C11 H11 120.4 . . ?
C42 C43 H43 119.2 . . ?
C44 C43 C42 121.6(10) . . ?
C44 C43 H43 119.2 . . ?
F2 C30 C31 115.4(9) . . ?
C29 C30 F2 118.7(10) . . ?
C29 C30 C31 125.8(10) . . ?
C19 C18 H18 120.2 . . ?
C17 C18 C19 119.6(9) . . ?
C17 C18 H18 120.2 . . ?
C32 C31 C30 115.6(8) . . ?
C32 C31 H31 122.2 . . ?
C30 C31 H31 122.2 . . ?
C16 C17 H17 120.0 . . ?
C18 C17 C16 120.0(9) . . ?
C18 C17 H17 120.0 . . ?
C43 C44 H44 120.2 . . ?
C45 C44 C43 119.6(11) . . ?
C45 C44 H44 120.2 . . ?
C47 C46 H46 119.3 . . ?
C45 C46 C47 121.5(11) . . ?
C45 C46 H46 119.3 . . ?
C48 C49 H49 119.3 . . ?
C50 C49 C48 121.4(11) . . ?
C50 C49 H49 119.3 . . ?
C52 C51 H51 120.3 . . ?
C50 C51 C52 119.3(10) . . ?
C50 C51 H51 120.3 . . ?
C49 C50 C51 122.1(9) . . ?
C49 C50 H50 118.9 . . ?
C51 C50 H50 118.9 . . ?
C44 C45 C46 120.6(12) . . ?
C44 C45 H45 119.7 . . ?
C46 C45 H45 119.7 . . ?

loop_
_geom_bond_atom_site_label_1
_geom_bond_atom_site_label_2
_geom_bond_distance
_geom_bond_site_symmetry_2
_geom_bond_publ_flag
Ir1 Cl1 2.5690(18) . ?
Ir1 Cl1 2.5692(18) 2_656 ?
Ir1 N1 2.095(6) . ?
Ir1 N1 2.095(6) 2_656 ?
Ir1 C1 1.982(8) . ?
Ir1 C1 1.982(8) 2_656 ?
Ir2 Cl1 2.5695(18) . ?
Ir2 Cl1 2.5695(18) 2_656 ?
Ir2 N3 2.089(7) 2_656 ?
Ir2 N3 2.089(7) . ?
Ir2 C28 1.973(9) . ?
Ir2 C28 1.973(9) 2_656 ?
F1 C3 1.358(9) . ?
N1 C27 1.369(9) . ?
N1 C7 1.341(9) . ?
N3 C54 1.380(10) . ?
N3 C34 1.350(9) . ?
N2 C8 1.455(9) . ?
N2 C14 1.372(9) . ?
N2 C7 1.373(9) . ?
N4 C34 1.364(10) . ?
N4 C35 1.430(10) . ?
N4 C41 1.424(10) . ?
C13 H13 0.9400 . ?
C13 C8 1.376(11) . ?
C13 C12 1.349(11) . ?
C8 C9 1.376(10) . ?
C27 C14 1.388(11) . ?
C27 C26 1.463(10) . ?
C14 C15 1.440(11) . ?
C5 H5 0.9400 . ?
C5 C6 1.384(10) . ?
C5 C4 1.386(11) . ?
C26 C25 1.408(10) . ?
C26 C21 1.406(11) . ?
F2 C30 1.381(11) . ?
C15 C16 1.424(11) . ?
C15 C20 1.412(11) . ?
C6 C1 1.433(10) . ?
C6 C7 1.432(10) . ?
C16 H16 0.9400 . ?
C16 C17 1.379(12) . ?
C1 C2 1.403(11) . ?
C53 C54 1.420(11) . ?
C53 C48 1.411(12) . ?
C53 C52 1.439(12) . ?
C36 H36 0.9400 . ?
C36 C35 1.379(12) . ?
C36 C37 1.371(11) . ?
C54 C41 1.386(11) . ?
C19 H19 0.9400 . ?
C19 C20 1.376(11) . ?
C19 C18 1.419(13) . ?
C23 H23 0.9400 . ?
C23 C22 1.375(12) . ?
C23 C24 1.350(11) . ?
C34 C33 1.437(11) . ?
C25 H25 0.9400 . ?
C25 C24 1.367(10) . ?
C22 H22 0.9400 . ?
C22 C21 1.393(11) . ?
C20 C21 1.483(11) . ?
C4 H4 0.9400 . ?
C4 C3 1.364(11) . ?
C24 H24 0.9400 . ?
C28 C33 1.441(12) . ?
C28 C29 1.388(12) . ?
C9 H9 0.9400 . ?
C9 C10 1.374(11) . ?
C35 C40 1.383(12) . ?
C2 H2 0.9400 . ?
C2 C3 1.344(11) . ?
C48 C47 1.429(13) . ?
C48 C49 1.447(13) . ?
C12 H12 0.9400 . ?
C12 C11 1.375(13) . ?
C47 C42 1.419(13) . ?
C47 C46 1.422(13) . ?
C42 C41 1.403(12) . ?
C42 C43 1.415(12) . ?
C33 C32 1.401(11) . ?
C32 H32 0.9400 . ?
C32 C31 1.382(13) . ?
C40 H40 0.9400 . ?
C40 C39 1.364(12) . ?
C52 H52 0.9400 . ?
C52 C51 1.394(12) . ?
C29 H29 0.9400 . ?
C29 C30 1.341(12) . ?
C10 H10 0.9400 . ?
C10 C11 1.352(13) . ?
C37 H37 0.9400 . ?
C37 C38 1.337(13) . ?
C39 H39 0.9400 . ?
C39 C38 1.431(14) . ?
C38 H38 0.9400 . ?
C11 H11 0.9400 . ?
C43 H43 0.9400 . ?
C43 C44 1.389(15) . ?
C30 C31 1.389(14) . ?
C18 H18 0.9400 . ?
C18 C17 1.376(13) . ?
C31 H31 0.9400 . ?
C17 H17 0.9400 . ?
C44 H44 0.9400 . ?
C44 C45 1.373(16) . ?
C46 H46 0.9400 . ?
C46 C45 1.385(15) . ?
C49 H49 0.9400 . ?
C49 C50 1.353(14) . ?
C51 H51 0.9400 . ?
C51 C50 1.380(14) . ?
C50 H50 0.9400 . ?
C45 H45 0.9400 . ?

loop_
_geom_torsion_atom_site_label_1
_geom_torsion_atom_site_label_2
_geom_torsion_atom_site_label_3
_geom_torsion_atom_site_label_4
_geom_torsion
_geom_torsion_site_symmetry_1
_geom_torsion_site_symmetry_2
_geom_torsion_site_symmetry_3
_geom_torsion_site_symmetry_4
_geom_torsion_publ_flag
Ir1 N1 C27 C14 -167.2(6) . . . . ?
Ir1 N1 C27 C26 18.2(14) . . . . ?
Ir1 N1 C7 N2 169.7(5) . . . . ?
Ir1 N1 C7 C6 -18.5(8) . . . . ?
Ir1 C1 C2 C3 175.6(6) . . . . ?
Ir2 N3 C54 C53 6.6(15) . . . . ?
Ir2 N3 C54 C41 178.5(7) . . . . ?
Ir2 N3 C34 N4 179.5(5) . . . . ?
Ir2 N3 C34 C33 -13.2(10) . . . . ?
Ir2 C28 C33 C34 19.3(9) . . . . ?
Ir2 C28 C33 C32 -167.7(7) . . . . ?
Ir2 C28 C29 C30 169.7(7) . . . . ?
N1 C27 C14 N2 -2.9(9) . . . . ?
N1 C27 C14 C15 179.8(7) . . . . ?
N1 C27 C26 C25 1.6(13) . . . . ?
N1 C27 C26 C21 176.5(7) . . . . ?
N3 C54 C41 N4 -1.0(9) . . . . ?
N3 C54 C41 C42 -177.3(8) . . . . ?
N3 C34 C33 C28 -3.0(11) . . . . ?
N3 C34 C33 C32 -175.4(9) . . . . ?
N2 C8 C9 C10 -178.9(8) . . . . ?
N2 C14 C15 C16 6.5(14) . . . . ?
N2 C14 C15 C20 -172.3(8) . . . . ?
N4 C34 C33 C28 161.9(8) . . . . ?
N4 C34 C33 C32 -10.5(15) . . . . ?
N4 C35 C40 C39 175.3(9) . . . . ?
C13 C8 C9 C10 -2.4(13) . . . . ?
C13 C12 C11 C10 0.8(16) . . . . ?
C8 N2 C14 C27 174.7(7) . . . . ?
C8 N2 C14 C15 -8.2(14) . . . . ?
C8 N2 C7 N1 -171.6(7) . . . . ?
C8 N2 C7 C6 17.4(12) . . . . ?
C8 C13 C12 C11 -0.9(14) . . . . ?
C8 C9 C10 C11 2.3(15) . . . . ?
C27 N1 C7 N2 -5.6(8) . . . . ?
C27 N1 C7 C6 166.3(7) . . . . ?
C27 C14 C15 C16 -176.9(8) . . . . ?
C27 C14 C15 C20 4.3(12) . . . . ?
C27 C26 C25 C24 176.2(7) . . . . ?
C27 C26 C21 C22 -176.9(7) . . . . ?
C27 C26 C21 C20 0.7(11) . . . . ?
C14 N2 C8 C13 80.5(11) . . . . ?
C14 N2 C8 C9 -103.0(10) . . . . ?
C14 N2 C7 N1 3.9(9) . . . . ?
C14 N2 C7 C6 -167.1(8) . . . . ?
C14 C27 C26 C25 -172.4(7) . . . . ?
C14 C27 C26 C21 2.5(11) . . . . ?
C14 C15 C16 C17 -179.3(9) . . . . ?
C14 C15 C20 C19 175.9(8) . . . . ?
C14 C15 C20 C21 -1.0(12) . . . . ?
C5 C6 C1 Ir1 -174.1(6) . . . . ?
C5 C6 C1 C2 2.1(11) . . . . ?
C5 C6 C7 N1 -169.1(8) . . . . ?
C5 C6 C7 N2 1.1(13) . . . . ?
C5 C4 C3 F1 -178.4(7) . . . . ?
C5 C4 C3 C2 3.1(13) . . . . ?
C26 C27 C14 N2 172.2(7) . . . . ?
C26 C27 C14 C15 -5.1(12) . . . . ?
C26 C25 C24 C23 0.4(13) . . . . ?
F2 C30 C31 C32 -178.6(9) . . . . ?
C15 C16 C17 C18 5.0(16) . . . . ?
C15 C20 C21 C26 -1.3(13) . . . . ?
C15 C20 C21 C22 176.1(8) . . . . ?
C6 C5 C4 C3 -0.9(12) . . . . ?
C6 C1 C2 C3 0.0(12) . . . . ?
C16 C15 C20 C19 -3.0(13) . . . . ?
C16 C15 C20 C21 -179.9(8) . . . . ?
C1 C6 C7 N1 6.9(10) . . . . ?
C1 C6 C7 N2 177.1(7) . . . . ?
C1 C2 C3 F1 178.8(7) . . . . ?
C1 C2 C3 C4 -2.7(14) . . . . ?
C53 C54 C41 N4 171.9(7) . . . . ?
C53 C54 C41 C42 -4.4(13) . . . . ?
C53 C48 C47 C42 -2.6(14) . . . . ?
C53 C48 C47 C46 179.2(9) . . . . ?
C53 C48 C49 C50 0.3(15) . . . . ?
C53 C52 C51 C50 0.1(14) . . . . ?
C36 C35 C40 C39 -3.4(15) . . . . ?
C36 C37 C38 C39 -0.4(16) . . . . ?
C7 N1 C27 C14 5.2(8) . . . . ?
C7 N1 C27 C26 -169.3(8) . . . . ?
C7 N2 C8 C13 -105.0(9) . . . . ?
C7 N2 C8 C9 71.5(10) . . . . ?
C7 N2 C14 C27 -0.5(8) . . . . ?
C7 N2 C14 C15 176.5(8) . . . . ?
C7 C6 C1 Ir1 9.5(8) . . . . ?
C7 C6 C1 C2 -174.3(7) . . . . ?
C54 N3 C34 N4 -3.1(9) . . . . ?
C54 N3 C34 C33 164.3(7) . . . . ?
C54 C53 C48 C47 2.8(13) . . . . ?
C54 C53 C48 C49 -174.6(8) . . . . ?
C54 C53 C52 C51 174.2(8) . . . . ?
C19 C20 C21 C26 -178.2(8) . . . . ?
C19 C20 C21 C22 -0.8(14) . . . . ?
C19 C18 C17 C16 -5.8(17) . . . . ?
C23 C22 C21 C26 0.6(13) . . . . ?
C23 C22 C21 C20 -177.0(9) . . . . ?
C34 N3 C54 C53 -169.4(9) . . . . ?
C34 N3 C54 C41 2.5(9) . . . . ?
C34 N4 C35 C36 84.9(12) . . . . ?
C34 N4 C35 C40 -93.7(11) . . . . ?
C34 N4 C41 C54 -0.8(9) . . . . ?
C34 N4 C41 C42 175.2(9) . . . . ?
C34 C33 C32 C31 168.1(9) . . . . ?
C25 C26 C21 C22 -2.0(12) . . . . ?
C25 C26 C21 C20 175.6(8) . . . . ?
C22 C23 C24 C25 -1.9(14) . . . . ?
C20 C15 C16 C17 -0.5(14) . . . . ?
C20 C19 C18 C17 2.3(17) . . . . ?
C4 C5 C6 C1 -1.7(12) . . . . ?
C4 C5 C6 C7 174.0(8) . . . . ?
C24 C23 C22 C21 1.3(15) . . . . ?
C28 C33 C32 C31 -3.5(14) . . . . ?
C28 C29 C30 F2 -180.0(8) . . . . ?
C28 C29 C30 C31 -3.4(16) . . . . ?
C21 C26 C25 C24 1.5(12) . . . . ?
C9 C10 C11 C12 -1.5(16) . . . . ?
C35 N4 C34 N3 179.8(8) . . . . ?
C35 N4 C34 C33 13.4(14) . . . . ?
C35 N4 C41 C54 -178.2(8) . . . . ?
C35 N4 C41 C42 -2.2(15) . . . . ?
C35 C36 C37 C38 0.5(15) . . . . ?
C35 C40 C39 C38 3.3(16) . . . . ?
C48 C53 C54 N3 171.6(8) . . . . ?
C48 C53 C54 C41 0.5(12) . . . . ?
C48 C53 C52 C51 0.0(13) . . . . ?
C48 C47 C42 C41 -0.9(14) . . . . ?
C48 C47 C42 C43 177.7(9) . . . . ?
C48 C47 C46 C45 -176.4(11) . . . . ?
C48 C49 C50 C51 -0.2(17) . . . . ?
C12 C13 C8 N2 178.1(8) . . . . ?
C12 C13 C8 C9 1.7(13) . . . . ?
C47 C48 C49 C50 -177.1(10) . . . . ?
C47 C42 C41 N4 -171.0(9) . . . . ?
C47 C42 C41 C54 4.4(14) . . . . ?
C47 C42 C43 C44 1.7(16) . . . . ?
C47 C46 C45 C44 -4(2) . . . . ?
C42 C47 C46 C45 5.4(16) . . . . ?
C42 C43 C44 C45 -0.2(19) . . . . ?
C33 C28 C29 C30 -1.5(13) . . . . ?
C33 C32 C31 C30 -1.2(15) . . . . ?
C41 N4 C34 N3 2.4(10) . . . . ?
C41 N4 C34 C33 -164.0(8) . . . . ?
C41 N4 C35 C36 -98.1(11) . . . . ?
C41 N4 C35 C40 83.3(12) . . . . ?
C41 C42 C43 C44 -179.9(10) . . . . ?
C40 C39 C38 C37 -1.5(16) . . . . ?
C52 C53 C54 N3 -2.8(14) . . . . ?
C52 C53 C54 C41 -173.8(8) . . . . ?
C52 C53 C48 C47 177.3(8) . . . . ?
C52 C53 C48 C49 -0.2(13) . . . . ?
C52 C51 C50 C49 0.0(16) . . . . ?
C29 C28 C33 C34 -168.3(8) . . . . ?
C29 C28 C33 C32 4.8(13) . . . . ?
C29 C30 C31 C32 4.8(17) . . . . ?
C37 C36 C35 N4 -177.2(8) . . . . ?
C37 C36 C35 C40 1.5(14) . . . . ?
C43 C42 C41 N4 10.6(16) . . . . ?
C43 C42 C41 C54 -174.0(9) . . . . ?
C43 C44 C45 C46 1(2) . . . . ?
C18 C19 C20 C15 2.1(15) . . . . ?
C18 C19 C20 C21 179.0(9) . . . . ?
C46 C47 C42 C41 177.3(9) . . . . ?
C46 C47 C42 C43 -4.2(14) . . . . ?
C49 C48 C47 C42 174.7(9) . . . . ?
C49 C48 C47 C46 -3.4(15) . . . . ?

loop_
_smtbx_masks_void_nr
_smtbx_masks_void_average_x
_smtbx_masks_void_average_y
_smtbx_masks_void_average_z
_smtbx_masks_void_volume
_smtbx_masks_void_count_electrons
_smtbx_masks_void_content
1 -0.550 -0.894 -0.839 4827.8 2182.5 '48 CH2Cl2'
